data_7248245
loop_
_publ_author_name
'Lai, Xiaoxia'
'Liu, Xinxin'
'Yang, Ye'
'Huang, Jinyan'
'Song, Shichang'
'Ren, Shicheng'
'Liang, Xuexue'
'Wu, Dongqi'
'Zhou, Liya'
'Chen, Peican'

_publ_section_title
;
 In situ generated dimethylamine constructs a robust hydrogen-bonded
 organic framework for selective fluorescence detection
;
_journal_issue 13
_journal_name_full CrystEngComm
_journal_page_first 1876
_journal_page_last 1883
_journal_paper_doi 10.1039/D4CE00004H
_journal_volume 26
_journal_year 2024
_chemical_formula_moiety 'C34 H22 N4 O4, C2 H7 N'
_chemical_formula_sum 'C36 H29 N5 O4'
_chemical_formula_weight 595.64
_space_group_crystal_system monoclinic
_space_group_IT_number 15
_space_group_name_Hall '-C 2yc'
_space_group_name_H-M_alt 'C 1 2/c 1'
_atom_sites_solution_hydrogens mixed
_atom_sites_solution_primary dual
_audit_creation_date 2023-03-13
_audit_creation_method
;
Olex2 1.3
(compiled 2020.11.12 svn.r5f609507 for OlexSys, GUI svn.r6408)
;
_audit_update_record
;
2023-11-12 deposited with the CCDC.	2024-02-29 downloaded from the CCDC.
;
_cell_angle_alpha 90
_cell_angle_beta 97.746(13)
_cell_angle_gamma 90
_cell_formula_units_Z 4
_cell_length_a 36.623(6)
_cell_length_b 8.325(2)
_cell_length_c 10.0606(14)
_cell_measurement_reflns_used 807
_cell_measurement_temperature 293(2)
_cell_measurement_theta_max 21.6200
_cell_measurement_theta_min 4.0720
_cell_volume 3039.4(10)
_computing_cell_refinement 'CrysAlisPro 1.171.38.41 (Rigaku OD, 2015)'
_computing_data_collection 'CrysAlisPro 1.171.38.41 (Rigaku OD, 2015)'
_computing_data_reduction 'CrysAlisPro 1.171.38.41 (Rigaku OD, 2015)'
_computing_molecular_graphics 'Olex2 1.3 (Dolomanov et al., 2009)'
_computing_publication_material 'Olex2 1.3 (Dolomanov et al., 2009)'
_computing_structure_refinement 'SHELXL 2014/7 (Sheldrick, 2015)'
_computing_structure_solution 'SHELXT 2014/5 (Sheldrick, 2014)'
_diffrn_ambient_temperature 293(2)
_diffrn_detector 'CCD plate'
_diffrn_detector_area_resol_mean 10.42
_diffrn_detector_type Eos
_diffrn_measured_fraction_theta_full 0.977
_diffrn_measured_fraction_theta_max 0.977
_diffrn_measurement_details
;
List of Runs (angles in degrees, time in seconds):

  # Type    Start    End  Width  t~exp~   \w     \q     \k     \f   Frames
#--------------------------------------------------------------------------
  1  \w    -29.00  -3.00   1.00   15.00    --  -16.28  77.00  90.00   26
  2  \w    -53.00  70.00   1.00   15.00    --   15.49   0.00 150.00  123
  3  \w    -60.00 -29.00   1.00   15.00    --  -16.28 131.00 128.00   31
  4  \w     -9.00  21.00   1.00   15.00    --  -16.28 -99.00-150.00   30
;
_diffrn_measurement_device 'four-circle diffractometer'
_diffrn_measurement_device_type 'Bruker D8 with PHOTON 100 detector'
_diffrn_measurement_method '\f and \w shutterless scans'
_diffrn_orient_matrix_type 'CrysAlisPro convention (1999,Acta A55,543-557)'
_diffrn_orient_matrix_UB_11 0.0007059500
_diffrn_orient_matrix_UB_12 0.0846337500
_diffrn_orient_matrix_UB_13 -0.0073413000
_diffrn_orient_matrix_UB_21 -0.0195336000
_diffrn_orient_matrix_UB_22 0.0033904000
_diffrn_orient_matrix_UB_23 -0.0087654000
_diffrn_orient_matrix_UB_31 0.0002970500
_diffrn_orient_matrix_UB_32 0.0091145500
_diffrn_orient_matrix_UB_33 0.0702336000
_diffrn_radiation_monochromator 'silicon 111'
_diffrn_radiation_probe x-ray
_diffrn_radiation_type synchrotron
_diffrn_radiation_wavelength 0.71073
_diffrn_reflns_av_R_equivalents 0.0569
_diffrn_reflns_av_unetI/netI 0.1060
_diffrn_reflns_Laue_measured_fraction_full 0.977
_diffrn_reflns_Laue_measured_fraction_max 0.977
_diffrn_reflns_limit_h_max 42
_diffrn_reflns_limit_h_min -39
_diffrn_reflns_limit_k_max 6
_diffrn_reflns_limit_k_min -9
_diffrn_reflns_limit_l_max 11
_diffrn_reflns_limit_l_min -11
_diffrn_reflns_number 5257
_diffrn_reflns_point_group_measured_fraction_full 0.977
_diffrn_reflns_point_group_measured_fraction_max 0.977
_diffrn_reflns_theta_full 24.497
_diffrn_reflns_theta_max 24.497
_diffrn_reflns_theta_min 3.475
_diffrn_source 'Advanced Light Source, station 11.3.1'
_diffrn_source_type 'Enhance (Mo) X-ray Source'
_exptl_absorpt_coefficient_mu 0.087
_exptl_absorpt_correction_T_max 1.00000
_exptl_absorpt_correction_T_min 0.51137
_exptl_absorpt_correction_type multi-scan
_exptl_absorpt_process_details
;
CrysAlisPro 1.171.38.41 (Rigaku Oxford Diffraction, 2015)
Empirical absorption correction using spherical harmonics,
 implemented in SCALE3 ABSPACK scaling algorithm.
;
_exptl_crystal_colour 'clear dark brown'
_exptl_crystal_colour_lustre clear
_exptl_crystal_colour_modifier dark
_exptl_crystal_colour_primary brown
_exptl_crystal_density_diffrn 1.302
_exptl_crystal_description block
_exptl_crystal_F_000 1248
_exptl_crystal_size_max 0.21
_exptl_crystal_size_mid 0.15
_exptl_crystal_size_min 0.09
_refine_diff_density_max 0.289
_refine_diff_density_min -0.160
_refine_diff_density_rms 0.040
_refine_ls_extinction_method none
_refine_ls_goodness_of_fit_ref 0.981
_refine_ls_hydrogen_treatment mixed
_refine_ls_matrix_type full
_refine_ls_number_parameters 213
_refine_ls_number_reflns 2473
_refine_ls_number_restraints 4
_refine_ls_restrained_S_all 1.080
_refine_ls_R_factor_all 0.1314
_refine_ls_R_factor_gt 0.0626
_refine_ls_shift/su_max 0.001
_refine_ls_shift/su_mean 0.000
_refine_ls_structure_factor_coef Fsqd
_refine_ls_weighting_details 'w=1/[\s^2^(Fo^2^)+(0.0284P)^2^] where P=(Fo^2^+2Fc^2^)/3'
_refine_ls_weighting_scheme calc
_refine_ls_wR_factor_gt 0.0969
_refine_ls_wR_factor_ref 0.1206
_reflns_Friedel_coverage 0.000
_reflns_number_gt 1330
_reflns_number_total 2473
_reflns_threshold_expression 'I > 2\s(I)'
_cod_data_source_file d4ce00004h2.cif
_cod_data_source_block exp_12660
_cod_depositor_comments 'Adding full bibliography for 7248245--7248246.cif.'
_cod_original_cell_volume 3039.3(10)
_cod_database_code 7248245
_shelx_shelxl_version_number 2014/7
_shelx_space_group_comment
;
The symmetry employed for this shelxl refinement is uniquely defined
by the following loop, which should always be used as a source of
symmetry information in preference to the above space-group names.
They are only intended as comments.
;
_shelx_estimated_absorpt_t_max 0.992
_shelx_estimated_absorpt_t_min 0.982
_reflns_odcompleteness_completeness 99.46
_reflns_odcompleteness_iscentric 1
_reflns_odcompleteness_theta 26.32
_olex2_refinement_description
;
1. Fixed Uiso
 At 1.2 times of:
  All C(H) groups, All N(H) groups
 At 1.5 times of:
  All C(H,H,H) groups
2. Restrained distances
 O1-C17
 0.8 with sigma of 0.02
 H1B-O1
 0.6 with sigma of 0.02
 H1B-H1B_$1 = H1B-H1B_$1
 2.2 with sigma of 0.02
3.a Aromatic/amide H refined with riding coordinates:
 C1(H1), C2(H2), C6(H6), C7(H7), C9(H9), C12(H12), C13(H13), C15(H15),
 C16(H16), N3(H3)
3.b Idealised Me refined as rotating group:
 C18(H18A,H18B,H18C)
;
_olex2_submission_special_instructions 'No special instructions were received'
_oxdiff_exptl_absorpt_empirical_details
;
Empirical correction (ABSPACK) includes:
- Absorption correction using spherical harmonics
- Frame scaling
;
_oxdiff_exptl_absorpt_empirical_full_max 1.532
_oxdiff_exptl_absorpt_empirical_full_min 0.775

loop_
_space_group_symop_operation_xyz
'x, y, z'
'-x, y, -z+1/2'
'x+1/2, y+1/2, z'
'-x+1/2, y+1/2, -z+1/2'
'-x, -y, -z'
'x, -y, z-1/2'
'-x+1/2, -y+1/2, -z'
'x+1/2, -y+1/2, z-1/2'

loop_
_atom_site_label
_atom_site_type_symbol
_atom_site_fract_x
_atom_site_fract_y
_atom_site_fract_z
_atom_site_U_iso_or_equiv
_atom_site_adp_type
_atom_site_occupancy
_atom_site_site_symmetry_order
_atom_site_calc_flag
_atom_site_refinement_flags_posn
_atom_site_refinement_flags_adp
_atom_site_refinement_flags_occupancy
_atom_site_disorder_assembly
_atom_site_disorder_group
C1 C 0.24795(9) 0.4131(4) 0.5963(3) 0.0485(10) Uani 1 1 d . . . . .
H1 H 0.2354 0.4504 0.5157 0.058 Uiso 1 1 calc R U . . .
C2 C 0.28502(9) 0.3979(4) 0.6262(3) 0.0470(10) Uani 1 1 d . . . . .
H2 H 0.3022 0.4232 0.5691 0.056 Uiso 1 1 calc R U . . .
C3 C 0.29351(9) 0.3371(4) 0.7592(3) 0.0390(9) Uani 1 1 d . . . . .
C4 C 0.32795(8) 0.3045(4) 0.8323(3) 0.0394(9) Uani 1 1 d . . . . .
C5 C 0.33335(8) 0.2540(4) 0.9666(3) 0.0394(9) Uani 1 1 d . . . . .
C6 C 0.36932(8) 0.2232(5) 1.0455(3) 0.0533(11) Uani 1 1 d . . . . .
H6 H 0.3922 0.2315 1.0158 0.064 Uiso 1 1 calc R U . . .
C7 C 0.36275(8) 0.1809(5) 1.1688(3) 0.0554(11) Uani 1 1 d . . . . .
H7 H 0.3803 0.1545 1.2413 0.066 Uiso 1 1 calc R U . . .
C8 C 0.32333(8) 0.1843(4) 1.1676(3) 0.0384(9) Uani 1 1 d . . . . .
C9 C 0.30556(8) 0.1413(4) 1.2774(3) 0.0438(10) Uani 1 1 d . . . . .
H9 H 0.3212 0.1101 1.3537 0.053 Uiso 1 1 calc R U . . .
C10 C 0.26853(9) 0.1383(4) 1.2896(3) 0.0409(9) Uani 1 1 d . . . . .
C11 C 0.36100(8) 0.3232(4) 0.7592(3) 0.0411(9) Uani 1 1 d . . . . .
C12 C 0.36477(8) 0.2239(4) 0.6494(3) 0.0453(10) Uani 1 1 d . . . . .
H12 H 0.3465 0.1494 0.6204 0.054 Uiso 1 1 calc R U . . .
C13 C 0.39560(9) 0.2362(5) 0.5837(3) 0.0490(10) Uani 1 1 d . . . . .
H13 H 0.3979 0.1686 0.5118 0.059 Uiso 1 1 calc R U . . .
C14 C 0.42305(9) 0.3474(4) 0.6233(3) 0.0417(9) Uani 1 1 d . . . . .
C15 C 0.41961(8) 0.4452(5) 0.7330(3) 0.0526(11) Uani 1 1 d . . . . .
H15 H 0.4379 0.5199 0.7616 0.063 Uiso 1 1 calc R U . . .
C16 C 0.38870(9) 0.4316(5) 0.8002(3) 0.0560(11) Uani 1 1 d . . . . .
H16 H 0.3868 0.4969 0.8740 0.067 Uiso 1 1 calc R U . . .
C17 C 0.45558(9) 0.3657(5) 0.5456(3) 0.0475(10) Uani 1 1 d D . . . .
N1 N 0.26022(7) 0.3177(4) 0.8060(3) 0.0423(8) Uani 1 1 d . . . . .
H1A H 0.2573(7) 0.278(4) 0.879(2) 0.038(9) Uiso 1 1 d . . . . .
N2 N 0.30582(6) 0.2297(3) 1.0447(2) 0.0381(7) Uani 1 1 d . . . . .
O1 O 0.47567(7) 0.4875(4) 0.5730(2) 0.0708(9) Uani 1 1 d D . . . .
O2 O 0.46020(6) 0.2619(3) 0.4598(2) 0.0690(9) Uani 1 1 d . . . . .
C18 C 0.47036(11) 0.0974(7) 0.1784(4) 0.1062(19) Uani 1 1 d . . . . .
H18A H 0.4804 0.0214 0.1212 0.159 Uiso 1 1 calc R U . . .
H18B H 0.4535 0.1673 0.1249 0.159 Uiso 1 1 calc R U . . .
H18C H 0.4576 0.0410 0.2416 0.159 Uiso 1 1 calc R U . . .
N3 N 0.5000 0.1915(6) 0.2500 0.0566(12) Uani 1 2 d S T P . .
H3 H 0.5000 0.2948 0.2500 0.068 Uiso 1 2 calc R U P . .
H1B H 0.476(2) 0.550(7) 0.540(10) 0.50(9) Uiso 1 1 d D . . . .

loop_
_atom_site_aniso_label
_atom_site_aniso_U_11
_atom_site_aniso_U_22
_atom_site_aniso_U_33
_atom_site_aniso_U_23
_atom_site_aniso_U_13
_atom_site_aniso_U_12
C1 0.047(2) 0.052(3) 0.050(2) 0.0071(18) 0.0192(16) 0.005(2)
C2 0.045(2) 0.051(3) 0.051(2) 0.0083(18) 0.0290(16) -0.006(2)
C3 0.037(2) 0.037(3) 0.0483(19) -0.0003(17) 0.0239(15) -0.0040(17)
C4 0.034(2) 0.036(3) 0.0532(19) -0.0028(17) 0.0229(15) -0.0032(18)
C5 0.0287(19) 0.043(3) 0.0503(18) -0.0020(17) 0.0186(14) -0.0003(17)
C6 0.0271(19) 0.071(3) 0.065(2) 0.004(2) 0.0186(16) -0.001(2)
C7 0.032(2) 0.075(3) 0.059(2) 0.008(2) 0.0084(15) -0.003(2)
C8 0.0316(19) 0.038(3) 0.0481(19) -0.0002(17) 0.0144(14) 0.0007(18)
C9 0.038(2) 0.049(3) 0.0456(18) 0.0019(17) 0.0079(15) 0.0022(18)
C10 0.037(2) 0.043(3) 0.0454(18) 0.0046(17) 0.0159(16) 0.0016(18)
C11 0.0327(19) 0.045(3) 0.0502(18) 0.0013(18) 0.0216(15) -0.0012(18)
C12 0.035(2) 0.049(3) 0.0549(19) -0.0054(18) 0.0173(15) -0.0120(18)
C13 0.047(2) 0.058(3) 0.0470(18) -0.0078(18) 0.0251(16) -0.001(2)
C14 0.039(2) 0.045(3) 0.0455(18) 0.0053(18) 0.0206(15) -0.0065(19)
C15 0.043(2) 0.061(3) 0.060(2) -0.008(2) 0.0282(17) -0.022(2)
C16 0.053(2) 0.060(3) 0.063(2) -0.019(2) 0.0369(18) -0.020(2)
C17 0.037(2) 0.060(3) 0.050(2) 0.005(2) 0.0222(17) 0.000(2)
N1 0.0341(17) 0.053(2) 0.0441(17) 0.0107(15) 0.0218(13) 0.0023(16)
N2 0.0298(15) 0.043(2) 0.0448(14) -0.0005(13) 0.0181(12) -0.0047(14)
O1 0.0558(18) 0.089(3) 0.0760(16) -0.0185(16) 0.0395(13) -0.0321(18)
O2 0.0644(17) 0.076(2) 0.0775(16) -0.0109(15) 0.0495(13) -0.0062(16)
C18 0.072(3) 0.143(6) 0.108(3) -0.029(3) 0.029(2) -0.030(3)
N3 0.041(3) 0.060(4) 0.070(2) 0.000 0.010(2) 0.000

loop_
_atom_type_symbol
_atom_type_description
_atom_type_scat_dispersion_real
_atom_type_scat_dispersion_imag
_atom_type_scat_source
C C 0.0033 0.0016 'International Tables Vol C Tables 4.2.6.8 and 6.1.1.4'
H H 0.0000 0.0000 'International Tables Vol C Tables 4.2.6.8 and 6.1.1.4'
N N 0.0061 0.0033 'International Tables Vol C Tables 4.2.6.8 and 6.1.1.4'
O O 0.0106 0.0060 'International Tables Vol C Tables 4.2.6.8 and 6.1.1.4'

loop_
_geom_angle_atom_site_label_1
_geom_angle_atom_site_label_2
_geom_angle_atom_site_label_3
_geom_angle
_geom_angle_site_symmetry_1
_geom_angle_site_symmetry_3
_geom_angle_publ_flag
C2 C1 H1 125.9 . . ?
C2 C1 C10 108.2(3) . 7_557 ?
C10 C1 H1 125.9 7_557 . ?
C1 C2 H2 125.5 . . ?
C1 C2 C3 109.1(3) . . ?
C3 C2 H2 125.5 . . ?
C4 C3 C2 129.1(3) . . ?
N1 C3 C2 105.8(3) . . ?
N1 C3 C4 125.1(3) . . ?
C3 C4 C5 124.4(2) . . ?
C3 C4 C11 116.7(3) . . ?
C5 C4 C11 118.9(3) . . ?
C4 C5 C6 125.0(3) . . ?
N2 C5 C4 125.2(3) . . ?
N2 C5 C6 109.8(3) . . ?
C5 C6 H6 126.7 . . ?
C7 C6 C5 106.6(3) . . ?
C7 C6 H6 126.7 . . ?
C6 C7 H7 126.6 . . ?
C6 C7 C8 106.9(3) . . ?
C8 C7 H7 126.6 . . ?
C9 C8 C7 123.9(3) . . ?
N2 C8 C7 111.1(2) . . ?
N2 C8 C9 124.9(3) . . ?
C8 C9 H9 115.1 . . ?
C10 C9 C8 129.9(3) . . ?
C10 C9 H9 115.1 . . ?
C9 C10 C1 127.0(3) . 7_557 ?
N1 C10 C1 105.9(3) 7_557 7_557 ?
N1 C10 C9 127.0(3) 7_557 . ?
C12 C11 C4 119.7(3) . . ?
C16 C11 C4 121.9(3) . . ?
C16 C11 C12 118.4(3) . . ?
C11 C12 H12 119.8 . . ?
C13 C12 C11 120.3(3) . . ?
C13 C12 H12 119.8 . . ?
C12 C13 H13 119.4 . . ?
C14 C13 C12 121.2(3) . . ?
C14 C13 H13 119.4 . . ?
C13 C14 C15 118.7(3) . . ?
C13 C14 C17 120.6(3) . . ?
C15 C14 C17 120.7(3) . . ?
C14 C15 H15 119.9 . . ?
C14 C15 C16 120.1(3) . . ?
C16 C15 H15 119.9 . . ?
C11 C16 C15 121.2(3) . . ?
C11 C16 H16 119.4 . . ?
C15 C16 H16 119.4 . . ?
O1 C17 C14 116.3(3) . . ?
O2 C17 C14 118.3(4) . . ?
O2 C17 O1 125.3(3) . . ?
C3 N1 C10 111.1(2) . 7_557 ?
C3 N1 H1A 125.3(19) . . ?
C10 N1 H1A 123.4(19) 7_557 . ?
C8 N2 C5 105.5(2) . . ?
C17 O1 H1B 128(10) . . ?
H18A C18 H18B 109.5 . . ?
H18A C18 H18C 109.5 . . ?
H18B C18 H18C 109.5 . . ?
N3 C18 H18A 109.5 . . ?
N3 C18 H18B 109.5 . . ?
N3 C18 H18C 109.5 . . ?
C18 N3 C18 114.5(6) 2_655 . ?
C18 N3 H3 122.7 2_655 . ?
C18 N3 H3 122.7 . . ?

loop_
_geom_bond_atom_site_label_1
_geom_bond_atom_site_label_2
_geom_bond_distance
_geom_bond_site_symmetry_2
_geom_bond_publ_flag
C1 H1 0.9300 . ?
C1 C2 1.356(4) . ?
C1 C10 1.433(4) 7_557 ?
C2 H2 0.9300 . ?
C2 C3 1.424(4) . ?
C3 C4 1.398(4) . ?
C3 N1 1.375(4) . ?
C4 C5 1.403(4) . ?
C4 C11 1.507(4) . ?
C5 C6 1.466(4) . ?
C5 N2 1.374(3) . ?
C6 H6 0.9300 . ?
C6 C7 1.343(4) . ?
C7 H7 0.9300 . ?
C7 C8 1.442(4) . ?
C8 C9 1.402(4) . ?
C8 N2 1.366(3) . ?
C9 H9 0.9300 . ?
C9 C10 1.378(4) . ?
C10 C1 1.433(4) 7_557 ?
C10 N1 1.377(4) 7_557 ?
C11 C12 1.401(4) . ?
C11 C16 1.379(4) . ?
C12 H12 0.9300 . ?
C12 C13 1.387(4) . ?
C13 H13 0.9300 . ?
C13 C14 1.385(4) . ?
C14 C15 1.391(4) . ?
C14 C17 1.518(4) . ?
C15 H15 0.9300 . ?
C15 C16 1.400(4) . ?
C16 H16 0.9300 . ?
C17 O1 1.261(4) . ?
C17 O2 1.249(4) . ?
N1 C10 1.377(4) 7_557 ?
N1 H1A 0.83(2) . ?
O1 H1B 0.62(2) . ?
C18 H18A 0.9600 . ?
C18 H18B 0.9600 . ?
C18 H18C 0.9600 . ?
C18 N3 1.449(5) . ?
N3 C18 1.449(5) 2_655 ?
N3 H3 0.8600 . ?

loop_
_geom_torsion_atom_site_label_1
_geom_torsion_atom_site_label_2
_geom_torsion_atom_site_label_3
_geom_torsion_atom_site_label_4
_geom_torsion
_geom_torsion_site_symmetry_1
_geom_torsion_site_symmetry_2
_geom_torsion_site_symmetry_3
_geom_torsion_site_symmetry_4
_geom_torsion_publ_flag
C1 C2 C3 C4 -179.1(4) . . . . ?
C1 C2 C3 N1 -0.2(4) . . . . ?
C2 C3 C4 C5 175.8(3) . . . . ?
C2 C3 C4 C11 -5.3(5) . . . . ?
C2 C3 N1 C10 0.3(4) . . . 7_557 ?
C3 C4 C5 C6 -178.4(3) . . . . ?
C3 C4 C5 N2 -0.1(5) . . . . ?
C3 C4 C11 C12 -63.5(4) . . . . ?
C3 C4 C11 C16 119.0(4) . . . . ?
C4 C3 N1 C10 179.3(3) . . . 7_557 ?
C4 C5 C6 C7 178.7(3) . . . . ?
C4 C5 N2 C8 -179.0(3) . . . . ?
C4 C11 C12 C13 -178.0(3) . . . . ?
C4 C11 C16 C15 178.7(3) . . . . ?
C5 C4 C11 C12 115.4(4) . . . . ?
C5 C4 C11 C16 -62.0(5) . . . . ?
C5 C6 C7 C8 0.2(4) . . . . ?
C6 C5 N2 C8 -0.5(4) . . . . ?
C6 C7 C8 C9 177.6(3) . . . . ?
C6 C7 C8 N2 -0.5(4) . . . . ?
C7 C8 C9 C10 -179.6(4) . . . . ?
C7 C8 N2 C5 0.6(4) . . . . ?
C8 C9 C10 C1 177.4(4) . . . 7_557 ?
C8 C9 C10 N1 -1.8(6) . . . 7_557 ?
C9 C8 N2 C5 -177.5(3) . . . . ?
C10 C1 C2 C3 0.0(4) 7_557 . . . ?
C11 C4 C5 C6 2.7(5) . . . . ?
C11 C4 C5 N2 -179.0(3) . . . . ?
C11 C12 C13 C14 -0.9(5) . . . . ?
C12 C11 C16 C15 1.2(6) . . . . ?
C12 C13 C14 C15 1.4(5) . . . . ?
C12 C13 C14 C17 -176.6(3) . . . . ?
C13 C14 C15 C16 -0.7(5) . . . . ?
C13 C14 C17 O1 167.7(3) . . . . ?
C13 C14 C17 O2 -11.6(5) . . . . ?
C14 C15 C16 C11 -0.6(6) . . . . ?
C15 C14 C17 O1 -10.2(5) . . . . ?
C15 C14 C17 O2 170.5(3) . . . . ?
C16 C11 C12 C13 -0.4(5) . . . . ?
C17 C14 C15 C16 177.3(3) . . . . ?
N1 C3 C4 C5 -3.0(6) . . . . ?
N1 C3 C4 C11 175.9(3) . . . . ?
N2 C5 C6 C7 0.2(4) . . . . ?
N2 C8 C9 C10 -1.8(6) . . . . ?
